data_7702678
loop_
_publ_author_name
'Du, Shaowu'
'Kautz, Jason A.'
'McGrath, Thomas D.'
'Stone, F. Gordon A.'

_publ_section_title
;
 Reactivity of the molybdenacarbaborane anion
 [2,2,2,2-(CO)4-closo-2,1-MoCB10H11]--: metal oxidation versus cage
 substitution&#x2020;
;
_journal_issue 19
_journal_name_full 'Journal of the Chemical Society, Dalton Transactions'
_journal_page_first 2791
_journal_paper_doi 10.1039/b105158j
_journal_year 2001
_chemical_formula_moiety
;
[N(PPh~3~)~2~][2,2,2-(CO)~3~-2-I-7-{O(CH~2~)~4~}-closo-2,1-MoCB~10~H~10~]
;
_chemical_formula_sum 'C44 H48 B10 I Mo N O4 P2'
_chemical_formula_weight 1047.71
_space_group_IT_number 14
_space_group_name_Hall '-P 2yn'
_space_group_name_H-M_alt 'P 1 21/n 1'
_symmetry_cell_setting monoclinic
_symmetry_space_group_name_H-M 'P 1 21/n 1'
_atom_sites_solution_hydrogens geom
_atom_sites_solution_primary direct
_atom_sites_solution_secondary difmap
_cell_angle_alpha 90.00
_cell_angle_beta 97.233(14)
_cell_angle_gamma 90.00
_cell_formula_units_Z 4
_cell_length_a 15.4517(14)
_cell_length_b 10.6686(15)
_cell_length_c 29.866(3)
_cell_measurement_reflns_used 25
_cell_measurement_temperature 293(2)
_cell_measurement_theta_max 15
_cell_measurement_theta_min 10
_cell_volume 4884.2(10)
_computing_cell_refinement 'Enraf-Nonius CAD4 (1989)'
_computing_data_collection 'Enraf-Nonius CAD4 (1989)'
_computing_data_reduction 'XCAD4 Siemens Software (Harms, 1993)'
_computing_molecular_graphics 'XP in SHELXTL-PC (Bruker, 1995)'
_computing_publication_material 'SHELXL-97 (Sheldrick, 1997)'
_computing_structure_refinement 'SHELXL-97 (Sheldrick, 1997)'
_computing_structure_solution 'SHELXS-97 (Sheldrick, 1997)'
_diffrn_ambient_temperature 293(2)
_diffrn_measured_fraction_theta_full 0.994
_diffrn_measured_fraction_theta_max 0.994
_diffrn_measurement_device_type 'Enraf-Nonius CAD4'
_diffrn_measurement_method \w-2\q
_diffrn_radiation_monochromator graphite
_diffrn_radiation_source 'fine-focus sealed tube'
_diffrn_radiation_type MoK\a
_diffrn_radiation_wavelength 0.71073
_diffrn_reflns_av_R_equivalents 0.0673
_diffrn_reflns_av_sigmaI/netI 0.0465
_diffrn_reflns_limit_h_max 16
_diffrn_reflns_limit_h_min 0
_diffrn_reflns_limit_k_max 11
_diffrn_reflns_limit_k_min 0
_diffrn_reflns_limit_l_max 31
_diffrn_reflns_limit_l_min -32
_diffrn_reflns_number 6505
_diffrn_reflns_theta_full 22.50
_diffrn_reflns_theta_max 22.50
_diffrn_reflns_theta_min 1.57
_diffrn_standards_decay_% 3.72
_diffrn_standards_interval_time 120
_diffrn_standards_number 3
_exptl_absorpt_coefficient_mu 1.007
_exptl_absorpt_correction_T_max 0.7868
_exptl_absorpt_correction_T_min 0.6122
_exptl_absorpt_correction_type 'Numerical, SHELXTL-PC vs. 5.03'
_exptl_crystal_colour red
_exptl_crystal_density_diffrn 1.425
_exptl_crystal_density_method 'not measured'
_exptl_crystal_description blocks
_exptl_crystal_F_000 2104
_exptl_crystal_size_max 0.54
_exptl_crystal_size_mid 0.32
_exptl_crystal_size_min 0.25
_refine_diff_density_max 1.439
_refine_diff_density_min -0.538
_refine_diff_density_rms 0.074
_refine_ls_extinction_method none
_refine_ls_goodness_of_fit_ref 1.165
_refine_ls_hydrogen_treatment mixed
_refine_ls_matrix_type full
_refine_ls_number_parameters 568
_refine_ls_number_reflns 6286
_refine_ls_number_restraints 0
_refine_ls_restrained_S_all 1.165
_refine_ls_R_factor_all 0.0803
_refine_ls_R_factor_gt 0.0499
_refine_ls_shift/su_max 0.006
_refine_ls_shift/su_mean 0.000
_refine_ls_structure_factor_coef Fsqd
_refine_ls_weighting_details 'calc w=1/[\s^2^(Fo^2^)+(0.0167P)^2^+12.9144P] where P=(Fo^2^+2Fc^2^)/3'
_refine_ls_weighting_scheme calc
_refine_ls_wR_factor_gt 0.0886
_refine_ls_wR_factor_ref 0.0997
_reflns_number_gt 4524
_reflns_number_total 6286
_reflns_threshold_expression >2sigma(I)
_cod_data_source_file b105158j-1.txt
_cod_data_source_block 8
_cod_depositor_comments
;
The following automatic conversions were performed:

data name '_atom_site_symetry_multiplicity' was replaced with
'_atom_site_symmetry_multiplicity' as specified in the replacement
file
'/home/saulius/struct/COD-crude-data/automatic-downloads/DataCite-retrospective/RSC/depositions/lib/lists/replacement-tags.lst'.

Automatic conversion script
Id: cif_correct_tags 6909 2019-04-08 15:41:33Z antanas 

The following automatic conversions were performed:

data item '_symmetry_cell_setting' value 'Monoclinic' was changed to
'monoclinic' in accordance with the
/home/saulius/struct/COD-crude-data/automatic-downloads/DataCite-retrospective/RSC/depositions/lib/dictionaries/cif_core.dic
dictionary named 'cif_core.dic' version 2.4.2 last updated on
2011-04-26.

Automatic conversion script
Id: cif_fix_values 6909 2019-04-08 15:41:33Z antanas 
;
_cod_original_cell_volume 4884.2(9)
_cod_original_sg_symbol_H-M P2(1)/n
_cod_database_code 7702678

loop_
_symmetry_equiv_pos_as_xyz
'x, y, z'
'-x+1/2, y+1/2, -z+1/2'
'-x, -y, -z'
'x-1/2, -y-1/2, z-1/2'

loop_
_atom_site_label
_atom_site_type_symbol
_atom_site_fract_x
_atom_site_fract_y
_atom_site_fract_z
_atom_site_U_iso_or_equiv
_atom_site_adp_type
_atom_site_occupancy
_atom_site_symmetry_multiplicity
_atom_site_calc_flag
_atom_site_refinement_flags
Mo Mo 0.29517(4) 0.19335(5) 0.096909(19) 0.04380(17) Uani 1 1 d .
C1 C 0.2648(4) 0.0635(6) 0.1588(2) 0.0496(17) Uani 1 1 d .
H1 H 0.3119 -0.0136 0.1583 0.060 Uiso 1 1 calc R
B2 B 0.3018(5) 0.2060(7) 0.1772(2) 0.049(2) Uani 1 1 d .
H2 H 0.3702 0.2280 0.1897 0.059 Uiso 1 1 calc R
B3 B 0.2265(5) 0.3150(7) 0.1477(3) 0.048(2) Uani 1 1 d .
B4 B 0.1511(5) 0.2332(8) 0.1101(3) 0.062(2) Uani 1 1 d .
H4 H 0.1180 0.2743 0.0787 0.075 Uiso 1 1 calc R
B5 B 0.1801(5) 0.0689(8) 0.1171(3) 0.056(2) Uani 1 1 d .
H5 H 0.1676 -0.0006 0.0898 0.067 Uiso 1 1 calc R
B6 B 0.2406(6) 0.1085(8) 0.2098(3) 0.064(3) Uani 1 1 d .
H6 H 0.2708 0.0694 0.2421 0.077 Uiso 1 1 calc R
B7 B 0.2137(6) 0.2696(8) 0.2040(3) 0.060(2) Uani 1 1 d .
H7 H 0.2252 0.3349 0.2326 0.072 Uiso 1 1 calc R
B8 B 0.1225(5) 0.2837(9) 0.1625(3) 0.068(3) Uani 1 1 d .
H8 H 0.0737 0.3581 0.1644 0.081 Uiso 1 1 calc R
B9 B 0.0943(6) 0.1320(9) 0.1428(4) 0.078(3) Uani 1 1 d .
H9 H 0.0265 0.1063 0.1305 0.094 Uiso 1 1 calc R
B10 B 0.1666(5) 0.0158(10) 0.1766(3) 0.079(3) Uani 1 1 d .
H10 H 0.1487 -0.0788 0.1868 0.095 Uiso 1 1 calc R
B11 B 0.1309(6) 0.1567(8) 0.2001(3) 0.074(3) Uani 1 1 d .
H11 H 0.0861 0.1497 0.2258 0.089 Uiso 1 1 calc R
C2 C 0.4192(5) 0.2542(7) 0.1120(2) 0.063(2) Uani 1 1 d .
O2 O 0.4879(3) 0.2917(6) 0.1201(2) 0.0923(19) Uani 1 1 d .
C3 C 0.2934(5) 0.3481(7) 0.0626(2) 0.067(2) Uani 1 1 d .
O3 O 0.2897(4) 0.4427(5) 0.04411(18) 0.098(2) Uani 1 1 d .
C4 C 0.2413(5) 0.1404(7) 0.0355(3) 0.068(2) Uani 1 1 d .
O4 O 0.2077(4) 0.1158(5) 0.0003(2) 0.103(2) Uani 1 1 d .
I I 0.40352(4) -0.01034(5) 0.073342(19) 0.0760(2) Uani 1 1 d .
O5 O 0.2475(3) 0.4573(4) 0.14443(15) 0.0559(12) Uani 1 1 d .
C5 C 0.1828(5) 0.5526(7) 0.1298(3) 0.094(3) Uani 1 1 d .
H5A H 0.1381 0.5562 0.1498 0.113 Uiso 1 1 calc R
H5B H 0.1553 0.5359 0.0993 0.113 Uiso 1 1 calc R
C6 C 0.2325(7) 0.6692(8) 0.1315(4) 0.128(4) Uani 1 1 d .
H6A H 0.2419 0.6941 0.1013 0.154 Uiso 1 1 calc R
H6B H 0.2003 0.7353 0.1444 0.154 Uiso 1 1 calc R
C7 C 0.3152(7) 0.6502(7) 0.1588(3) 0.103(3) Uani 1 1 d .
H7A H 0.3165 0.6956 0.1871 0.124 Uiso 1 1 calc R
H7B H 0.3621 0.6811 0.1431 0.124 Uiso 1 1 calc R
C8 C 0.3265(5) 0.5138(6) 0.1679(3) 0.065(2) Uani 1 1 d .
H8A H 0.3780 0.4823 0.1561 0.079 Uiso 1 1 calc R
H8B H 0.3317 0.4967 0.2000 0.079 Uiso 1 1 calc R
N N 0.7820(3) 0.4668(5) 0.15276(17) 0.0491(14) Uani 1 1 d .
P1 P 0.76719(10) 0.35815(15) 0.18632(5) 0.0385(4) Uani 1 1 d .
C11 C 0.7700(4) 0.2035(6) 0.1626(2) 0.0429(16) Uani 1 1 d .
C12 C 0.8421(4) 0.1276(6) 0.1724(2) 0.0550(18) Uani 1 1 d .
H12 H 0.8880 0.1531 0.1936 0.066 Uiso 1 1 calc R
C13 C 0.8463(6) 0.0146(7) 0.1511(3) 0.076(2) Uani 1 1 d .
H13 H 0.8944 -0.0373 0.1583 0.092 Uiso 1 1 calc R
C14 C 0.7795(6) -0.0220(7) 0.1191(3) 0.079(2) Uani 1 1 d .
H14 H 0.7834 -0.0974 0.1039 0.095 Uiso 1 1 calc R
C15 C 0.7070(6) 0.0523(8) 0.1094(3) 0.077(2) Uani 1 1 d .
H15 H 0.6613 0.0267 0.0881 0.092 Uiso 1 1 calc R
C16 C 0.7024(4) 0.1641(6) 0.1313(2) 0.0565(19) Uani 1 1 d .
H16 H 0.6532 0.2142 0.1250 0.068 Uiso 1 1 calc R
C21 C 0.6646(4) 0.3732(6) 0.2077(2) 0.0423(16) Uani 1 1 d .
C22 C 0.6245(4) 0.2706(7) 0.2254(2) 0.0526(18) Uani 1 1 d .
H22 H 0.6497 0.1915 0.2251 0.063 Uiso 1 1 calc R
C23 C 0.5473(5) 0.2871(8) 0.2431(2) 0.063(2) Uani 1 1 d .
H23 H 0.5205 0.2186 0.2549 0.076 Uiso 1 1 calc R
C24 C 0.5098(5) 0.4021(9) 0.2438(2) 0.071(2) Uani 1 1 d .
H24 H 0.4580 0.4117 0.2563 0.086 Uiso 1 1 calc R
C25 C 0.5471(5) 0.5032(8) 0.2264(2) 0.068(2) Uani 1 1 d .
H25 H 0.5208 0.5816 0.2266 0.081 Uiso 1 1 calc R
C26 C 0.6251(4) 0.4881(7) 0.2081(2) 0.0548(18) Uani 1 1 d .
H26 H 0.6508 0.5571 0.1960 0.066 Uiso 1 1 calc R
C31 C 0.8507(4) 0.3704(6) 0.2338(2) 0.0436(16) Uani 1 1 d .
C32 C 0.9336(4) 0.4017(7) 0.2262(2) 0.063(2) Uani 1 1 d .
H32 H 0.9455 0.4163 0.1969 0.076 Uiso 1 1 calc R
C33 C 1.0000(5) 0.4118(8) 0.2619(4) 0.086(3) Uani 1 1 d .
H33 H 1.0563 0.4322 0.2564 0.104 Uiso 1 1 calc R
C34 C 0.9830(6) 0.3922(9) 0.3043(3) 0.093(3) Uani 1 1 d .
H34 H 1.0273 0.4009 0.3283 0.112 Uiso 1 1 calc R
C35 C 0.9015(6) 0.3598(9) 0.3126(3) 0.094(3) Uani 1 1 d .
H35 H 0.8906 0.3451 0.3421 0.113 Uiso 1 1 calc R
C36 C 0.8343(5) 0.3483(7) 0.2774(2) 0.067(2) Uani 1 1 d .
H36 H 0.7787 0.3259 0.2832 0.080 Uiso 1 1 calc R
P2 P 0.78149(11) 0.50078(16) 0.10134(6) 0.0439(4) Uani 1 1 d .
C41 C 0.7999(4) 0.3727(6) 0.0652(2) 0.0452(17) Uani 1 1 d .
C42 C 0.8774(5) 0.3053(7) 0.0741(2) 0.060(2) Uani 1 1 d .
H42 H 0.9168 0.3265 0.0991 0.072 Uiso 1 1 calc R
C43 C 0.8969(6) 0.2084(8) 0.0469(3) 0.079(2) Uani 1 1 d .
H43 H 0.9491 0.1645 0.0530 0.095 Uiso 1 1 calc R
C44 C 0.8381(8) 0.1780(9) 0.0107(3) 0.093(3) Uani 1 1 d .
H44 H 0.8504 0.1121 -0.0079 0.111 Uiso 1 1 calc R
C45 C 0.7629(7) 0.2404(9) 0.0011(3) 0.094(3) Uani 1 1 d .
H45 H 0.7242 0.2183 -0.0241 0.113 Uiso 1 1 calc R
C46 C 0.7427(5) 0.3371(7) 0.0283(3) 0.072(2) Uani 1 1 d .
H46 H 0.6898 0.3789 0.0218 0.086 Uiso 1 1 calc R
C51 C 0.6814(4) 0.5760(7) 0.0791(2) 0.0498(17) Uani 1 1 d .
C52 C 0.6040(5) 0.5198(8) 0.0850(3) 0.092(3) Uani 1 1 d .
H52 H 0.6042 0.4450 0.1010 0.111 Uiso 1 1 calc R
C53 C 0.5261(5) 0.5728(10) 0.0676(4) 0.111(4) Uani 1 1 d .
H53 H 0.4742 0.5326 0.0716 0.133 Uiso 1 1 calc R
C54 C 0.5237(6) 0.6818(9) 0.0450(3) 0.088(3) Uani 1 1 d .
H54 H 0.4705 0.7171 0.0333 0.106 Uiso 1 1 calc R
C55 C 0.5996(6) 0.7395(8) 0.0392(3) 0.080(2) Uani 1 1 d .
H55 H 0.5986 0.8147 0.0235 0.097 Uiso 1 1 calc R
C56 C 0.6788(5) 0.6870(7) 0.0568(2) 0.0614(19) Uani 1 1 d .
H56 H 0.7305 0.7282 0.0532 0.074 Uiso 1 1 calc R
C61 C 0.8694(4) 0.6074(6) 0.0963(2) 0.0453(17) Uani 1 1 d .
C62 C 0.8973(5) 0.6277(7) 0.0550(3) 0.072(2) Uani 1 1 d .
H62 H 0.8704 0.5861 0.0296 0.086 Uiso 1 1 calc R
C63 C 0.9648(6) 0.7095(9) 0.0510(3) 0.091(3) Uani 1 1 d .
H63 H 0.9832 0.7229 0.0229 0.110 Uiso 1 1 calc R
C64 C 1.0047(5) 0.7708(8) 0.0877(4) 0.085(3) Uani 1 1 d .
H64 H 1.0496 0.8270 0.0848 0.102 Uiso 1 1 calc R
C65 C 0.9783(5) 0.7490(7) 0.1290(3) 0.071(2) Uani 1 1 d .
H65 H 1.0065 0.7892 0.1543 0.085 Uiso 1 1 calc R
C66 C 0.9107(4) 0.6688(6) 0.1335(2) 0.0536(18) Uani 1 1 d .
H66 H 0.8927 0.6559 0.1617 0.064 Uiso 1 1 calc R

loop_
_atom_site_aniso_label
_atom_site_aniso_U_11
_atom_site_aniso_U_22
_atom_site_aniso_U_33
_atom_site_aniso_U_23
_atom_site_aniso_U_13
_atom_site_aniso_U_12
Mo 0.0464(3) 0.0365(3) 0.0482(4) 0.0023(3) 0.0051(3) -0.0052(3)
C1 0.060(4) 0.040(4) 0.049(4) 0.007(3) 0.010(3) -0.002(3)
B2 0.058(5) 0.042(5) 0.046(5) 0.001(4) 0.004(4) 0.001(4)
B3 0.043(4) 0.039(5) 0.065(5) 0.007(4) 0.017(4) -0.001(4)
B4 0.042(5) 0.052(6) 0.093(7) -0.001(5) 0.011(5) -0.013(4)
B5 0.050(5) 0.050(5) 0.066(6) 0.000(4) 0.004(4) -0.014(4)
B6 0.088(7) 0.048(5) 0.061(6) 0.011(4) 0.032(5) 0.003(5)
B7 0.072(6) 0.047(5) 0.066(6) 0.000(4) 0.026(5) 0.002(4)
B8 0.050(5) 0.060(6) 0.097(7) 0.005(5) 0.026(5) 0.006(5)
B9 0.047(5) 0.071(7) 0.117(9) 0.010(6) 0.013(5) -0.018(5)
B10 0.034(5) 0.083(7) 0.125(9) -0.065(7) 0.024(5) -0.019(5)
B11 0.073(6) 0.061(6) 0.097(8) 0.005(6) 0.042(6) -0.004(5)
C2 0.061(5) 0.059(5) 0.070(5) -0.007(4) 0.011(4) -0.013(4)
O2 0.052(3) 0.095(4) 0.131(5) -0.003(4) 0.017(3) -0.025(3)
C3 0.107(6) 0.049(5) 0.046(5) 0.002(4) 0.010(4) -0.011(5)
O3 0.172(6) 0.051(4) 0.072(4) 0.021(3) 0.024(4) -0.004(4)
C4 0.100(6) 0.046(5) 0.054(5) 0.008(4) -0.006(5) -0.019(4)
O4 0.163(6) 0.071(4) 0.065(4) 0.005(3) -0.032(4) -0.027(4)
I 0.0906(4) 0.0637(4) 0.0741(4) -0.0104(3) 0.0114(3) 0.0197(3)
O5 0.065(3) 0.031(3) 0.070(3) 0.003(2) 0.001(3) 0.003(2)
C5 0.073(6) 0.046(5) 0.158(9) 0.018(5) 0.000(6) 0.019(5)
C6 0.122(9) 0.038(6) 0.214(13) 0.017(7) -0.018(9) 0.001(6)
C7 0.131(9) 0.047(6) 0.128(9) 0.004(5) -0.001(7) -0.029(6)
C8 0.072(5) 0.047(5) 0.076(5) -0.006(4) 0.003(4) -0.014(4)
N 0.067(4) 0.037(3) 0.044(3) -0.004(3) 0.011(3) -0.006(3)
P1 0.0392(9) 0.0362(10) 0.0406(10) -0.0019(8) 0.0067(8) 0.0003(8)
C11 0.054(4) 0.035(4) 0.042(4) 0.000(3) 0.015(3) -0.007(3)
C12 0.061(5) 0.042(4) 0.061(5) -0.002(4) 0.001(4) 0.007(4)
C13 0.092(6) 0.044(5) 0.094(6) -0.012(5) 0.012(5) 0.019(5)
C14 0.115(7) 0.042(5) 0.082(6) -0.021(5) 0.020(6) -0.001(5)
C15 0.097(7) 0.055(6) 0.073(6) -0.014(5) -0.009(5) -0.018(5)
C16 0.057(5) 0.045(5) 0.067(5) 0.000(4) 0.003(4) -0.003(4)
C21 0.038(4) 0.047(4) 0.042(4) -0.009(3) 0.004(3) 0.004(3)
C22 0.050(4) 0.054(5) 0.054(4) 0.000(4) 0.010(4) 0.000(4)
C23 0.052(5) 0.083(6) 0.057(5) 0.003(4) 0.014(4) -0.011(4)
C24 0.053(5) 0.106(8) 0.057(5) -0.009(5) 0.016(4) 0.006(5)
C25 0.060(5) 0.077(6) 0.066(5) -0.016(5) 0.005(4) 0.024(5)
C26 0.051(4) 0.053(5) 0.063(5) -0.010(4) 0.015(4) 0.005(4)
C31 0.042(4) 0.042(4) 0.047(4) -0.011(3) 0.003(3) 0.005(3)
C32 0.049(5) 0.081(6) 0.058(5) -0.011(4) 0.002(4) 0.004(4)
C33 0.052(5) 0.091(7) 0.113(8) -0.030(6) -0.001(6) 0.000(5)
C34 0.067(6) 0.122(8) 0.083(7) -0.046(6) -0.022(5) 0.033(6)
C35 0.098(7) 0.134(9) 0.048(5) -0.024(5) 0.000(5) 0.036(7)
C36 0.057(5) 0.096(6) 0.047(5) -0.005(4) 0.005(4) 0.007(4)
P2 0.0449(10) 0.0420(10) 0.0443(10) 0.0022(9) 0.0038(8) -0.0107(9)
C41 0.051(4) 0.049(4) 0.037(4) -0.001(3) 0.007(3) -0.018(4)
C42 0.070(5) 0.063(5) 0.050(4) -0.011(4) 0.015(4) -0.013(4)
C43 0.096(7) 0.070(6) 0.080(6) -0.014(5) 0.041(5) -0.002(5)
C44 0.147(10) 0.065(7) 0.072(7) -0.029(5) 0.039(7) -0.034(7)
C45 0.138(9) 0.078(7) 0.059(6) -0.016(5) -0.011(6) -0.043(7)
C46 0.092(6) 0.061(6) 0.060(5) 0.001(4) -0.001(5) -0.027(5)
C51 0.046(4) 0.054(5) 0.050(4) 0.004(4) 0.005(3) -0.009(4)
C52 0.053(5) 0.096(7) 0.125(8) 0.061(6) -0.004(5) -0.006(5)
C53 0.048(6) 0.114(9) 0.169(11) 0.046(8) 0.005(6) -0.009(6)
C54 0.064(6) 0.089(7) 0.106(7) -0.002(6) -0.012(5) 0.021(6)
C55 0.085(6) 0.055(5) 0.097(7) 0.003(5) -0.006(5) 0.009(5)
C56 0.062(5) 0.049(5) 0.072(5) 0.004(4) 0.002(4) -0.003(4)
C61 0.041(4) 0.038(4) 0.058(5) 0.005(4) 0.008(3) -0.007(3)
C62 0.063(5) 0.085(6) 0.066(5) -0.001(5) 0.006(4) -0.034(5)
C63 0.085(6) 0.102(7) 0.091(7) 0.018(6) 0.023(5) -0.042(6)
C64 0.054(5) 0.059(6) 0.144(9) 0.019(6) 0.014(6) -0.021(4)
C65 0.054(5) 0.048(5) 0.109(7) -0.018(5) 0.002(5) -0.011(4)
C66 0.045(4) 0.041(4) 0.075(5) -0.009(4) 0.009(4) -0.010(3)

loop_
_atom_type_symbol
_atom_type_description
_atom_type_scat_dispersion_real
_atom_type_scat_dispersion_imag
_atom_type_scat_source
C C 0.0033 0.0016 'International Tables Vol C Tables 4.2.6.8 and 6.1.1.4'
H H 0.0000 0.0000 'International Tables Vol C Tables 4.2.6.8 and 6.1.1.4'
B B 0.0013 0.0007 'International Tables Vol C Tables 4.2.6.8 and 6.1.1.4'
N N 0.0061 0.0033 'International Tables Vol C Tables 4.2.6.8 and 6.1.1.4'
O O 0.0106 0.0060 'International Tables Vol C Tables 4.2.6.8 and 6.1.1.4'
P P 0.1023 0.0942 'International Tables Vol C Tables 4.2.6.8 and 6.1.1.4'
Mo Mo -1.6832 0.6857 'International Tables Vol C Tables 4.2.6.8 and 6.1.1.4'
I I -0.4742 1.8119 'International Tables Vol C Tables 4.2.6.8 and 6.1.1.4'

loop_
_geom_angle_atom_site_label_1
_geom_angle_atom_site_label_2
_geom_angle_atom_site_label_3
_geom_angle
_geom_angle_publ_flag
C3 Mo C4 77.3(3) y
C3 Mo C2 78.1(3) y
C4 Mo C2 124.7(3) y
C3 Mo B4 89.1(3) y
C4 Mo B4 84.9(3) y
C2 Mo B4 142.9(3) y
C3 Mo B3 83.9(3) y
C4 Mo B3 125.4(3) y
C2 Mo B3 99.9(3) y
B4 Mo B3 43.7(3) ?
C3 Mo B5 130.8(3) y
C4 Mo B5 80.5(3) y
C2 Mo B5 148.1(3) y
B4 Mo B5 45.4(3) ?
B3 Mo B5 74.3(3) ?
C3 Mo B2 118.5(3) y
C4 Mo B2 153.8(3) y
C2 Mo B2 80.7(3) y
B4 Mo B2 75.2(3) ?
B3 Mo B2 44.5(3) ?
B5 Mo B2 73.4(3) ?
C3 Mo C1 154.8(3) y
C4 Mo C1 116.3(3) y
C2 Mo C1 106.6(3) y
B4 Mo C1 72.2(3) ?
B3 Mo C1 71.0(2) ?
B5 Mo C1 41.6(2) ?
B2 Mo C1 41.3(2) ?
C3 Mo I 118.8(2) y
C4 Mo I 75.5(2) y
C2 Mo I 74.5(2) y
B4 Mo I 140.3(2) y
B3 Mo I 153.80(19) y
B5 Mo I 96.7(2) y
B2 Mo I 109.53(18) y
C1 Mo I 85.93(16) y
B6 C1 B5 114.7(6) ?
B6 C1 B2 63.5(4) ?
B5 C1 B2 114.1(5) ?
B6 C1 B10 60.5(5) ?
B5 C1 B10 67.2(5) ?
B2 C1 B10 115.8(5) ?
B6 C1 Mo 128.2(4) ?
B5 C1 Mo 67.8(3) ?
B2 C1 Mo 68.9(3) ?
B10 C1 Mo 131.6(5) ?
C1 B2 B6 58.0(4) ?
C1 B2 B3 104.5(5) ?
B6 B2 B3 106.9(6) ?
C1 B2 B7 103.8(5) ?
B6 B2 B7 59.4(4) ?
B3 B2 B7 59.6(4) ?
C1 B2 Mo 69.7(3) ?
B6 B2 Mo 123.9(5) ?
B3 B2 Mo 66.5(3) ?
B7 B2 Mo 121.9(5) ?
O5 B3 B4 125.0(6) y
O5 B3 B8 114.0(6) y
B4 B3 B8 60.6(5) ?
O5 B3 B7 111.9(6) y
B4 B3 B7 109.1(6) ?
B8 B3 B7 59.8(5) ?
O5 B3 B2 122.3(6) y
B4 B3 B2 109.3(6) ?
B8 B3 B2 108.2(6) ?
B7 B3 B2 60.3(4) ?
O5 B3 Mo 112.5(4) y
B4 B3 Mo 68.1(4) ?
B8 B3 Mo 124.1(5) ?
B7 B3 Mo 124.8(5) ?
B2 B3 Mo 69.0(3) ?
B3 B4 B9 106.7(7) ?
B3 B4 B8 59.9(5) ?
B9 B4 B8 59.7(5) ?
B3 B4 B5 105.9(6) ?
B9 B4 B5 58.5(5) ?
B8 B4 B5 106.2(6) ?
B3 B4 Mo 68.2(4) ?
B9 B4 Mo 122.1(5) ?
B8 B4 Mo 123.6(5) ?
B5 B4 Mo 67.6(4) ?
C1 B5 B9 104.4(6) ?
C1 B5 B4 106.0(6) ?
B9 B5 B4 59.3(5) ?
C1 B5 B10 57.8(4) ?
B9 B5 B10 61.7(5) ?
B4 B5 B10 109.9(6) ?
C1 B5 Mo 70.7(3) ?
B9 B5 Mo 122.2(5) ?
B4 B5 Mo 67.0(3) ?
B10 B5 Mo 125.6(5) ?
C1 B6 B10 61.5(5) ?
C1 B6 B11 104.7(7) ?
B10 B6 B11 61.2(5) ?
C1 B6 B7 105.3(6) ?
B10 B6 B7 111.6(7) ?
B11 B6 B7 59.4(5) ?
C1 B6 B2 58.5(4) ?
B10 B6 B2 112.3(7) ?
B11 B6 B2 107.9(6) ?
B7 B6 B2 60.9(4) ?
B11 B7 B8 59.9(5) ?
B11 B7 B6 60.0(5) ?
B8 B7 B6 108.0(7) ?
B11 B7 B3 106.9(6) ?
B8 B7 B3 59.2(5) ?
B6 B7 B3 107.6(6) ?
B11 B7 B2 107.4(6) ?
B8 B7 B2 107.6(6) ?
B6 B7 B2 59.7(4) ?
B3 B7 B2 60.2(4) ?
B3 B8 B11 108.2(6) ?
B3 B8 B9 106.7(6) ?
B11 B8 B9 59.9(5) ?
B3 B8 B7 61.0(5) ?
B11 B8 B7 59.7(5) ?
B9 B8 B7 107.4(6) ?
B3 B8 B4 59.6(4) ?
B11 B8 B4 109.0(6) ?
B9 B8 B4 60.1(5) ?
B7 B8 B4 109.2(6) ?
B5 B9 B11 108.5(7) ?
B5 B9 B8 109.4(6) ?
B11 B9 B8 60.0(5) ?
B5 B9 B4 62.2(5) ?
B11 B9 B4 109.1(7) ?
B8 B9 B4 60.2(5) ?
B5 B9 B10 63.1(5) ?
B11 B9 B10 58.5(5) ?
B8 B9 B10 108.8(7) ?
B4 B9 B10 113.4(6) ?
B6 B10 C1 58.0(4) ?
B6 B10 B11 60.3(5) ?
C1 B10 B11 101.5(6) ?
B6 B10 B9 103.7(7) ?
C1 B10 B9 97.2(7) ?
B11 B10 B9 57.3(5) ?
B6 B10 B5 102.9(6) ?
C1 B10 B5 55.0(4) ?
B11 B10 B5 101.2(7) ?
B9 B10 B5 55.2(5) ?
B7 B11 B9 108.2(6) ?
B7 B11 B8 60.4(5) ?
B9 B11 B8 60.2(5) ?
B7 B11 B6 60.6(5) ?
B9 B11 B6 107.6(6) ?
B8 B11 B6 108.9(6) ?
B7 B11 B10 110.4(6) ?
B9 B11 B10 64.2(6) ?
B8 B11 B10 113.7(7) ?
B6 B11 B10 58.5(5) ?
O2 C2 Mo 178.0(7) y
O3 C3 Mo 176.1(7) y
O4 C4 Mo 176.2(7) y
C5 O5 C8 110.9(5) y
C5 O5 B3 124.0(5) y
C8 O5 B3 122.8(5) y
O5 C5 C6 104.2(6) y
C7 C6 C5 109.0(7) ?
C6 C7 C8 108.4(7) ?
O5 C8 C7 104.2(6) ?
P1 N P2 144.0(3) ?
N P1 C21 111.7(3) ?
N P1 C31 107.6(3) ?
C21 P1 C31 107.0(3) ?
N P1 C11 114.4(3) ?
C21 P1 C11 106.8(3) ?
C31 P1 C11 109.1(3) ?
C16 C11 C12 119.3(6) ?
C16 C11 P1 119.6(5) ?
C12 C11 P1 120.9(5) ?
C13 C12 C11 120.2(7) ?
C12 C13 C14 120.0(8) ?
C13 C14 C15 120.3(7) ?
C16 C15 C14 119.5(7) ?
C15 C16 C11 120.7(7) ?
C26 C21 C22 118.6(6) ?
C26 C21 P1 119.9(5) ?
C22 C21 P1 121.4(5) ?
C23 C22 C21 119.6(7) ?
C24 C23 C22 120.9(7) ?
C25 C24 C23 120.6(7) ?
C24 C25 C26 119.3(7) ?
C21 C26 C25 121.0(7) ?
C32 C31 C36 119.0(6) ?
C32 C31 P1 118.8(5) ?
C36 C31 P1 122.3(5) ?
C31 C32 C33 120.6(7) ?
C34 C33 C32 119.9(8) ?
C33 C34 C35 120.5(8) ?
C34 C35 C36 120.5(8) ?
C31 C36 C35 119.6(7) ?
N P2 C41 115.6(3) ?
N P2 C61 108.5(3) ?
C41 P2 C61 104.7(3) ?
N P2 C51 111.2(3) ?
C41 P2 C51 108.3(3) ?
C61 P2 C51 108.2(3) ?
C46 C41 C42 117.5(7) ?
C46 C41 P2 124.0(6) ?
C42 C41 P2 118.5(5) ?
C43 C42 C41 121.5(7) ?
C44 C43 C42 118.4(9) ?
C45 C44 C43 121.8(9) ?
C44 C45 C46 120.2(9) ?
C45 C46 C41 120.7(8) ?
C56 C51 C52 118.3(7) ?
C56 C51 P2 122.8(5) ?
C52 C51 P2 118.9(6) ?
C51 C52 C53 120.7(8) ?
C54 C53 C52 121.0(8) ?
C53 C54 C55 119.2(8) ?
C54 C55 C56 120.4(8) ?
C51 C56 C55 120.5(7) ?
C62 C61 C66 119.0(6) ?
C62 C61 P2 120.1(5) ?
C66 C61 P2 120.9(5) ?
C61 C62 C63 120.2(7) ?
C64 C63 C62 120.6(8) ?
C63 C64 C65 119.4(8) ?
C64 C65 C66 120.8(8) ?
C65 C66 C61 120.0(7) ?

loop_
_geom_bond_atom_site_label_1
_geom_bond_atom_site_label_2
_geom_bond_distance
_geom_bond_publ_flag
Mo C3 1.942(8) y
Mo C4 1.998(8) y
Mo C2 2.019(8) y
Mo B4 2.347(8) y
Mo B3 2.349(8) y
Mo B5 2.357(8) y
Mo B2 2.390(7) y
Mo C1 2.403(6) y
Mo I 2.8839(8) y
C1 B6 1.683(10) ?
C1 B5 1.689(10) ?
C1 B2 1.692(10) ?
C1 B10 1.745(10) ?
B2 B6 1.777(11) ?
B2 B3 1.795(11) ?
B2 B7 1.798(11) ?
B3 O5 1.558(8) y
B3 B4 1.747(11) ?
B3 B8 1.753(10) ?
B3 B7 1.784(11) ?
B4 B9 1.764(12) ?
B4 B8 1.765(12) ?
B4 B5 1.815(12) ?
B5 B9 1.750(12) ?
B5 B10 1.901(13) ?
B6 B10 1.727(12) ?
B6 B11 1.760(12) ?
B6 B7 1.771(11) ?
B7 B11 1.750(12) ?
B7 B8 1.762(12) ?
B8 B11 1.754(13) ?
B8 B9 1.758(13) ?
B9 B11 1.753(14) ?
B9 B10 1.876(14) ?
B10 B11 1.776(12) ?
C2 O2 1.132(7) y
C3 O3 1.149(8) y
C4 O4 1.142(8) y
O5 C5 1.455(8) y
O5 C8 1.459(7) y
C5 C6 1.459(10) ?
C6 C7 1.440(11) ?
C7 C8 1.486(10) ?
N P1 1.568(5) ?
N P2 1.577(5) ?
P1 C21 1.789(6) ?
P1 C31 1.797(6) ?
P1 C11 1.799(6) ?
C11 C16 1.376(8) ?
C11 C12 1.379(8) ?
C12 C13 1.368(9) ?
C13 C14 1.372(10) ?
C14 C15 1.373(10) ?
C15 C16 1.367(9) ?
C21 C26 1.371(8) ?
C21 C22 1.394(8) ?
C22 C23 1.375(9) ?
C23 C24 1.359(10) ?
C24 C25 1.357(10) ?
C25 C26 1.394(9) ?
C31 C32 1.370(8) ?
C31 C36 1.377(9) ?
C32 C33 1.387(10) ?
C33 C34 1.343(11) ?
C34 C35 1.359(11) ?
C35 C36 1.386(10) ?
P2 C41 1.787(7) ?
P2 C61 1.793(6) ?
P2 C51 1.794(7) ?
C41 C46 1.375(9) ?
C41 C42 1.394(9) ?
C42 C43 1.372(10) ?
C43 C44 1.361(11) ?
C44 C45 1.339(12) ?
C45 C46 1.373(11) ?
C51 C56 1.358(9) ?
C51 C52 1.368(9) ?
C52 C53 1.371(10) ?
C53 C54 1.343(11) ?
C54 C55 1.355(11) ?
C55 C56 1.387(10) ?
C61 C62 1.374(9) ?
C61 C66 1.375(8) ?
C62 C63 1.376(10) ?
C63 C64 1.356(11) ?
C64 C65 1.366(11) ?
C65 C66 1.370(9) ?
